data_7025561
loop_
_publ_author_name
'Jaroschik, Florian'
'Bonnet, Fanny'
'Le Goff, Xavier-Fr\'ed\'eric'
'Ricard, Louis'
'Nief, Fran\,cois'
'Visseaux, Marc'

_publ_section_title
;
 Synthesis of samarium(II) borohydrides and their behaviour as initiators
 in styrene and epsilon-caprolactone polymerisation.
;
_journal_issue 29
_journal_name_full 'Dalton transactions (Cambridge, England : 2003)'
_journal_page_first 6761
_journal_page_last 6766
_journal_paper_doi 10.1039/c001795g
_journal_volume 39
_journal_year 2010
_chemical_formula_moiety 'C18 H35 B O2 Sm'
_chemical_formula_sum 'C18 H35 B O2 Sm'
_chemical_formula_weight 444.62
_chemical_name_systematic
;
?
;
_space_group_IT_number 14
_symmetry_cell_setting monoclinic
_symmetry_space_group_name_Hall '-P 2ybc'
_symmetry_space_group_name_H-M 'P 1 21/c 1'
_atom_sites_solution_hydrogens geom
_atom_sites_solution_primary direct
_atom_sites_solution_secondary difmap
_audit_creation_method SHELXL-97
_cell_angle_alpha 90.00
_cell_angle_beta 121.690(1)
_cell_angle_gamma 90.00
_cell_formula_units_Z 4
_cell_length_a 12.129(1)
_cell_length_b 13.423(1)
_cell_length_c 14.753(1)
_cell_measurement_reflns_used 2530
_cell_measurement_temperature 150.0(1)
_cell_measurement_theta_max 30.034
_cell_measurement_theta_min 0.998
_cell_volume 2043.8(3)
_computing_structure_refinement 'SHELXL-97 (Sheldrick, 1997)'
_computing_structure_solution 'SHELXS-97 (Sheldrick, 1990)'
_diffrn_ambient_temperature 150.0(1)
_diffrn_measured_fraction_theta_full 0.997
_diffrn_measured_fraction_theta_max 0.997
_diffrn_measurement_device_type KappaCCD
_diffrn_measurement_method 'phi and omega scans'
_diffrn_radiation_monochromator graphite
_diffrn_radiation_source 'fine-focus sealed tube'
_diffrn_radiation_type MoK\a
_diffrn_radiation_wavelength 0.71069
_diffrn_reflns_av_R_equivalents 0.0259
_diffrn_reflns_av_sigmaI/netI 0.0397
_diffrn_reflns_limit_h_max 14
_diffrn_reflns_limit_h_min -17
_diffrn_reflns_limit_k_max 16
_diffrn_reflns_limit_k_min -18
_diffrn_reflns_limit_l_max 20
_diffrn_reflns_limit_l_min -16
_diffrn_reflns_number 18388
_diffrn_reflns_theta_full 30.03
_diffrn_reflns_theta_max 30.03
_diffrn_reflns_theta_min 3.16
_exptl_absorpt_coefficient_mu 2.877
_exptl_absorpt_correction_T_max 0.6888
_exptl_absorpt_correction_T_min 0.5969
_exptl_absorpt_correction_type multi-scan
_exptl_crystal_colour Black
_exptl_crystal_density_diffrn 1.445
_exptl_crystal_density_method 'not measured'
_exptl_crystal_description Block
_exptl_crystal_F_000 904
_exptl_crystal_size_max 0.20
_exptl_crystal_size_mid 0.14
_exptl_crystal_size_min 0.14
_refine_diff_density_max 1.614
_refine_diff_density_min -1.350
_refine_diff_density_rms 0.116
_refine_ls_extinction_method none
_refine_ls_goodness_of_fit_ref 1.103
_refine_ls_hydrogen_treatment mixed
_refine_ls_matrix_type full
_refine_ls_number_parameters 204
_refine_ls_number_reflns 5958
_refine_ls_number_restraints 0
_refine_ls_restrained_S_all 1.103
_refine_ls_R_factor_all 0.0469
_refine_ls_R_factor_gt 0.0315
_refine_ls_shift/su_max 0.001
_refine_ls_shift/su_mean 0.000
_refine_ls_structure_factor_coef Fsqd
_refine_ls_weighting_details 'calc w=1/[\s^2^(Fo^2^)+(0.0403P)^2^+0.4679P] where P=(Fo^2^+2Fc^2^)/3'
_refine_ls_weighting_scheme calc
_refine_ls_wR_factor_gt 0.0768
_refine_ls_wR_factor_ref 0.0918
_reflns_number_gt 4541
_reflns_number_total 5958
_reflns_threshold_expression >2sigma(I)
_cod_data_source_file c001795g.txt
_cod_data_source_block fj205
_cod_depositor_comments
;
The following automatic conversions were performed:

'_symmetry_cell_setting' value 'Monoclinic' changed to 'monoclinic'
according to /home/saulius/struct/CIF-dictionaries/cif_core.dic
dictionary named 'cif_core.dic' version 2.4.2 from 2011-04-26.

Automatic conversion script
Id: cif_fix_values 1891 2012-01-12 08:04:46Z andrius 
;
_cod_original_sg_symbol_H-M 'P21/c '
_cod_database_code 7025561

loop_
_symmetry_equiv_pos_as_xyz
'x, y, z'
'-x, y+1/2, -z+1/2'
'-x, -y, -z'
'x, -y-1/2, z-1/2'

loop_
_atom_site_label
_atom_site_type_symbol
_atom_site_fract_x
_atom_site_fract_y
_atom_site_fract_z
_atom_site_U_iso_or_equiv
_atom_site_adp_type
_atom_site_occupancy
_atom_site_symmetry_multiplicity
_atom_site_calc_flag
_atom_site_refinement_flags
Sm1 Sm -0.185884(13) -0.006197(10) 0.358694(11) 0.02668(7) Uani 1 1 d .
O1 O -0.1552(2) -0.03753(19) 0.19810(16) 0.0391(5) Uani 1 1 d .
O2 O -0.2783(2) -0.18353(18) 0.28316(17) 0.0458(6) Uani 1 1 d .
C1 C -0.4322(3) 0.0362(3) 0.3157(3) 0.0360(7) Uani 1 1 d .
C2 C -0.4284(3) 0.0795(3) 0.2299(2) 0.0401(8) Uani 1 1 d .
C3 C -0.3442(3) 0.1613(3) 0.2695(3) 0.0415(8) Uani 1 1 d .
C4 C -0.2969(3) 0.1697(2) 0.3790(2) 0.0372(7) Uani 1 1 d .
C5 C -0.3513(3) 0.0921(2) 0.4070(2) 0.0330(6) Uani 1 1 d .
C6 C -0.5103(4) -0.0538(3) 0.3110(3) 0.0607(11) Uani 1 1 d .
H6A H -0.4528 -0.1026 0.3645 0.091 Uiso 1 1 calc R
H6B H -0.5516 -0.0839 0.2400 0.091 Uiso 1 1 calc R
H6C H -0.5771 -0.0332 0.3256 0.091 Uiso 1 1 calc R
C7 C -0.5078(4) 0.0480(4) 0.1143(3) 0.0718(14) Uani 1 1 d .
H7A H -0.5503 -0.0158 0.1087 0.108 Uiso 1 1 calc R
H7B H -0.4509 0.0408 0.0861 0.108 Uiso 1 1 calc R
H7C H -0.5737 0.0987 0.0732 0.108 Uiso 1 1 calc R
C8 C -0.3131(5) 0.2313(3) 0.2054(4) 0.0735(14) Uani 1 1 d .
H8A H -0.3029 0.2992 0.2332 0.110 Uiso 1 1 calc R
H8B H -0.3838 0.2299 0.1305 0.110 Uiso 1 1 calc R
H8C H -0.2324 0.2102 0.2110 0.110 Uiso 1 1 calc R
C9 C -0.2128(4) 0.2535(3) 0.4506(3) 0.0643(11) Uani 1 1 d .
H9A H -0.1439 0.2676 0.4365 0.097 Uiso 1 1 calc R
H9B H -0.1741 0.2338 0.5253 0.097 Uiso 1 1 calc R
H9C H -0.2658 0.3133 0.4364 0.097 Uiso 1 1 calc R
C10 C -0.3327(3) 0.0747(3) 0.5160(2) 0.0519(10) Uani 1 1 d .
H10A H -0.4027 0.1074 0.5194 0.078 Uiso 1 1 calc R
H10B H -0.2492 0.1025 0.5711 0.078 Uiso 1 1 calc R
H10C H -0.3342 0.0030 0.5279 0.078 Uiso 1 1 calc R
C11 C -0.1594(3) 0.0362(3) 0.1253(3) 0.0416(8) Uani 1 1 d .
H11A H -0.1098 0.0963 0.1644 0.050 Uiso 1 1 calc R
H11B H -0.2500 0.0559 0.0733 0.050 Uiso 1 1 calc R
C12 C -0.0991(5) -0.0129(3) 0.0699(4) 0.0586(12) Uani 1 1 d .
H12A H -0.0534 0.0363 0.0512 0.070 Uiso 1 1 calc R
H12B H -0.1651 -0.0477 0.0044 0.070 Uiso 1 1 calc R
C13 C -0.0053(5) -0.0857(4) 0.1524(4) 0.0957(18) Uani 1 1 d .
H13A H 0.0079 -0.1441 0.1181 0.115 Uiso 1 1 calc R
H13B H 0.0795 -0.0537 0.2005 0.115 Uiso 1 1 calc R
C14 C -0.0661(4) -0.1152(3) 0.2103(3) 0.0563(10) Uani 1 1 d .
H14A H -0.1131 -0.1788 0.1818 0.068 Uiso 1 1 calc R
H14B H 0.0004 -0.1246 0.2867 0.068 Uiso 1 1 calc R
C15 C -0.3681(4) -0.2113(3) 0.1745(3) 0.0544(10) Uani 1 1 d .
H15A H -0.3652 -0.1629 0.1252 0.065 Uiso 1 1 calc R
H15B H -0.4575 -0.2136 0.1601 0.065 Uiso 1 1 calc R
C16 C -0.3258(4) -0.3142(3) 0.1605(3) 0.0660(12) Uani 1 1 d .
H16A H -0.4013 -0.3592 0.1215 0.079 Uiso 1 1 calc R
H16B H -0.2805 -0.3099 0.1210 0.079 Uiso 1 1 calc R
C17 C -0.2356(5) -0.3505(4) 0.2726(4) 0.0927(16) Uani 1 1 d .
H17A H -0.2611 -0.4177 0.2828 0.111 Uiso 1 1 calc R
H17B H -0.1451 -0.3531 0.2894 0.111 Uiso 1 1 calc R
C18 C -0.2495(6) -0.2754(3) 0.3407(4) 0.0900(17) Uani 1 1 d .
H18A H -0.3206 -0.2942 0.3517 0.108 Uiso 1 1 calc R
H18B H -0.1681 -0.2697 0.4111 0.108 Uiso 1 1 calc R
B1 B -0.0600(3) -0.0995(3) 0.5651(3) 0.0375(8) Uani 1 1 d .
H1 H -0.0216 -0.1183 0.5175 0.045 Uiso 1 1 d R
H2 H -0.1625 -0.1280 0.5201 0.045 Uiso 1 1 d R
H3 H 0.0035 -0.1378 0.6467 0.045 Uiso 1 1 d R
H4 H -0.0606 -0.0137 0.5692 0.045 Uiso 1 1 d R

loop_
_atom_site_aniso_label
_atom_site_aniso_U_11
_atom_site_aniso_U_22
_atom_site_aniso_U_33
_atom_site_aniso_U_23
_atom_site_aniso_U_13
_atom_site_aniso_U_12
Sm1 0.02749(10) 0.02906(10) 0.02475(9) -0.00090(6) 0.01458(7) -0.00057(6)
O1 0.0504(13) 0.0390(13) 0.0384(12) 0.0016(11) 0.0306(11) 0.0034(11)
O2 0.0605(15) 0.0321(13) 0.0433(13) -0.0067(10) 0.0263(11) -0.0080(11)
C1 0.0297(15) 0.0356(18) 0.0478(18) -0.0071(15) 0.0238(14) -0.0009(13)
C2 0.0347(17) 0.051(2) 0.0300(15) -0.0041(14) 0.0137(13) 0.0147(15)
C3 0.053(2) 0.0343(19) 0.0508(19) 0.0135(15) 0.0370(17) 0.0171(16)
C4 0.0396(17) 0.0294(17) 0.0475(18) -0.0069(14) 0.0262(14) 0.0011(13)
C5 0.0387(16) 0.0335(17) 0.0347(15) -0.0026(13) 0.0246(13) 0.0032(13)
C6 0.054(2) 0.051(3) 0.092(3) -0.024(2) 0.048(2) -0.017(2)
C7 0.051(2) 0.115(4) 0.040(2) -0.014(2) 0.0181(18) 0.031(3)
C8 0.118(4) 0.049(3) 0.100(3) 0.040(2) 0.089(3) 0.039(3)
C9 0.065(3) 0.043(2) 0.097(3) -0.030(2) 0.050(2) -0.012(2)
C10 0.058(2) 0.069(3) 0.0416(18) 0.0015(18) 0.0352(17) 0.008(2)
C11 0.049(2) 0.048(2) 0.0343(16) 0.0023(16) 0.0262(15) 0.0012(17)
C12 0.071(3) 0.073(3) 0.057(2) 0.0051(19) 0.051(2) 0.011(2)
C13 0.120(4) 0.080(4) 0.142(4) 0.037(3) 0.106(4) 0.040(3)
C14 0.067(3) 0.048(2) 0.066(2) 0.0040(19) 0.044(2) 0.015(2)
C15 0.049(2) 0.050(2) 0.055(2) -0.0145(18) 0.0210(18) -0.0093(18)
C16 0.072(3) 0.055(3) 0.088(3) -0.034(2) 0.054(3) -0.020(2)
C17 0.073(3) 0.044(3) 0.119(4) -0.011(3) 0.022(3) 0.003(2)
C18 0.138(5) 0.035(2) 0.069(3) 0.005(2) 0.035(3) -0.016(3)
B1 0.040(2) 0.041(2) 0.0300(16) 0.0019(15) 0.0170(15) -0.0089(16)

loop_
_atom_type_symbol
_atom_type_description
_atom_type_scat_dispersion_real
_atom_type_scat_dispersion_imag
_atom_type_scat_source
C C 0.0033 0.0016 'International Tables Vol C Tables 4.2.6.8 and 6.1.1.4'
H H 0.0000 0.0000 'International Tables Vol C Tables 4.2.6.8 and 6.1.1.4'
B B 0.0013 0.0007 'International Tables Vol C Tables 4.2.6.8 and 6.1.1.4'
O O 0.0106 0.0060 'International Tables Vol C Tables 4.2.6.8 and 6.1.1.4'
Sm Sm -0.1638 3.4418 'International Tables Vol C Tables 4.2.6.8 and 6.1.1.4'

loop_
_geom_angle_atom_site_label_1
_geom_angle_atom_site_label_2
_geom_angle_atom_site_label_3
_geom_angle
_geom_angle_site_symmetry_1
_geom_angle_site_symmetry_3
O2 Sm1 O1 72.63(7) . .
O2 Sm1 C1 85.41(9) . .
O1 Sm1 C1 118.36(8) . .
O2 Sm1 C2 91.28(9) . .
O1 Sm1 C2 92.90(8) . .
C1 Sm1 C2 29.56(9) . .
O2 Sm1 C5 109.54(8) . .
O1 Sm1 C5 140.40(8) . .
C1 Sm1 C5 29.12(9) . .
C2 Sm1 C5 48.16(8) . .
O2 Sm1 C3 119.75(9) . .
O1 Sm1 C3 95.29(8) . .
C1 Sm1 C3 48.33(10) . .
C2 Sm1 C3 29.13(10) . .
C5 Sm1 C3 48.02(9) . .
O2 Sm1 C4 133.40(8) . .
O1 Sm1 C4 122.35(8) . .
C1 Sm1 C4 48.08(10) . .
C2 Sm1 C4 47.98(9) . .
C5 Sm1 C4 29.07(9) . .
C3 Sm1 C4 29.04(9) . .
O2 Sm1 B1 85.71(9) . .
O1 Sm1 B1 129.69(9) . .
C1 Sm1 B1 103.93(10) . .
C2 Sm1 B1 133.34(9) . .
C5 Sm1 B1 89.37(10) . .
C3 Sm1 B1 134.36(10) . .
C4 Sm1 B1 105.70(10) . .
O2 Sm1 B1 136.31(9) . 3_556
O1 Sm1 B1 79.97(8) . 3_556
C1 Sm1 B1 138.08(11) . 3_556
C2 Sm1 B1 123.97(11) . 3_556
C5 Sm1 B1 113.27(10) . 3_556
C3 Sm1 B1 95.71(11) . 3_556
C4 Sm1 B1 90.01(10) . 3_556
B1 Sm1 B1 86.43(10) . 3_556
O2 Sm1 H1 79.2 . .
O1 Sm1 H1 108.4 . .
C1 Sm1 H1 123.2 . .
C2 Sm1 H1 152.5 . .
C5 Sm1 H1 110.9 . .
C3 Sm1 H1 153.8 . .
C4 Sm1 H1 124.8 . .
B1 Sm1 H1 21.5 . .
B1 Sm1 H1 78.0 3_556 .
C11 O1 C14 108.7(2) . .
C11 O1 Sm1 126.7(2) . .
C14 O1 Sm1 117.13(18) . .
C18 O2 C15 104.1(3) . .
C18 O2 Sm1 127.9(2) . .
C15 O2 Sm1 128.0(2) . .
C5 C1 C2 107.7(3) . .
C5 C1 C6 125.3(3) . .
C2 C1 C6 126.9(3) . .
C5 C1 Sm1 76.26(17) . .
C2 C1 Sm1 75.58(17) . .
C6 C1 Sm1 114.9(2) . .
C3 C2 C1 108.0(3) . .
C3 C2 C7 125.5(4) . .
C1 C2 C7 126.4(4) . .
C3 C2 Sm1 76.21(18) . .
C1 C2 Sm1 74.86(17) . .
C7 C2 Sm1 118.3(2) . .
C2 C3 C4 108.0(3) . .
C2 C3 C8 126.3(3) . .
C4 C3 C8 125.6(4) . .
C2 C3 Sm1 74.66(18) . .
C4 C3 Sm1 76.06(18) . .
C8 C3 Sm1 117.2(2) . .
C5 C4 C3 107.9(3) . .
C5 C4 C9 126.4(3) . .
C3 C4 C9 125.5(3) . .
C5 C4 Sm1 74.56(17) . .
C3 C4 Sm1 74.90(18) . .
C9 C4 Sm1 120.9(2) . .
C1 C5 C4 108.4(3) . .
C1 C5 C10 125.1(3) . .
C4 C5 C10 126.4(3) . .
C1 C5 Sm1 74.62(17) . .
C4 C5 Sm1 76.37(16) . .
C10 C5 Sm1 118.1(2) . .
C1 C6 H6A 109.5 . .
C1 C6 H6B 109.5 . .
H6A C6 H6B 109.5 . .
C1 C6 H6C 109.5 . .
H6A C6 H6C 109.5 . .
H6B C6 H6C 109.5 . .
C2 C7 H7A 109.5 . .
C2 C7 H7B 109.5 . .
H7A C7 H7B 109.5 . .
C2 C7 H7C 109.5 . .
H7A C7 H7C 109.5 . .
H7B C7 H7C 109.5 . .
C3 C8 H8A 109.5 . .
C3 C8 H8B 109.5 . .
H8A C8 H8B 109.5 . .
C3 C8 H8C 109.5 . .
H8A C8 H8C 109.5 . .
H8B C8 H8C 109.5 . .
C4 C9 H9A 109.5 . .
C4 C9 H9B 109.5 . .
H9A C9 H9B 109.5 . .
C4 C9 H9C 109.5 . .
H9A C9 H9C 109.5 . .
H9B C9 H9C 109.5 . .
C5 C10 H10A 109.5 . .
C5 C10 H10B 109.5 . .
H10A C10 H10B 109.5 . .
C5 C10 H10C 109.5 . .
H10A C10 H10C 109.5 . .
H10B C10 H10C 109.5 . .
O1 C11 C12 105.5(3) . .
O1 C11 H11A 110.7 . .
C12 C11 H11A 110.7 . .
O1 C11 H11B 110.7 . .
C12 C11 H11B 110.7 . .
H11A C11 H11B 108.8 . .
C11 C12 C13 102.8(3) . .
C11 C12 H12A 111.2 . .
C13 C12 H12A 111.2 . .
C11 C12 H12B 111.2 . .
C13 C12 H12B 111.2 . .
H12A C12 H12B 109.1 . .
C14 C13 C12 104.6(3) . .
C14 C13 H13A 110.8 . .
C12 C13 H13A 110.8 . .
C14 C13 H13B 110.8 . .
C12 C13 H13B 110.8 . .
H13A C13 H13B 108.9 . .
O1 C14 C13 108.0(3) . .
O1 C14 H14A 110.1 . .
C13 C14 H14A 110.1 . .
O1 C14 H14B 110.1 . .
C13 C14 H14B 110.1 . .
H14A C14 H14B 108.4 . .
O2 C15 C16 106.0(3) . .
O2 C15 H15A 110.5 . .
C16 C15 H15A 110.5 . .
O2 C15 H15B 110.5 . .
C16 C15 H15B 110.5 . .
H15A C15 H15B 108.7 . .
C17 C16 C15 104.2(3) . .
C17 C16 H16A 110.9 . .
C15 C16 H16A 110.9 . .
C17 C16 H16B 110.9 . .
C15 C16 H16B 110.9 . .
H16A C16 H16B 108.9 . .
C18 C17 C16 104.3(4) . .
C18 C17 H17A 110.9 . .
C16 C17 H17A 110.9 . .
C18 C17 H17B 110.9 . .
C16 C17 H17B 110.9 . .
H17A C17 H17B 108.9 . .
O2 C18 C17 105.1(4) . .
O2 C18 H18A 110.7 . .
C17 C18 H18A 110.7 . .
O2 C18 H18B 110.7 . .
C17 C18 H18B 110.7 . .
H18A C18 H18B 108.8 . .
Sm1 B1 Sm1 93.57(10) . 3_556
Sm1 B1 H1 64.8 . .
Sm1 B1 H1 69.9 3_556 .
Sm1 B1 H2 73.5 . .
Sm1 B1 H2 166.9 3_556 .
H1 B1 H2 105.2 . .
Sm1 B1 H3 171.7 . .
Sm1 B1 H3 80.2 3_556 .
H1 B1 H3 107.6 . .
H2 B1 H3 112.9 . .
Sm1 B1 H4 66.8 . .
Sm1 B1 H4 62.1 3_556 .
H1 B1 H4 106.8 . .
H2 B1 H4 109.5 . .
H3 B1 H4 114.1 . .

loop_
_geom_bond_atom_site_label_1
_geom_bond_atom_site_label_2
_geom_bond_distance
_geom_bond_site_symmetry_2
Sm1 O2 2.618(2) .
Sm1 O1 2.618(2) .
Sm1 C1 2.768(3) .
Sm1 C2 2.777(3) .
Sm1 C5 2.789(3) .
Sm1 C3 2.797(3) .
Sm1 C4 2.811(3) .
Sm1 B1 2.879(3) .
Sm1 B1 2.941(4) 3_556
Sm1 H1 2.6107 .
O1 C11 1.441(4) .
O1 C14 1.443(4) .
O2 C18 1.433(5) .
O2 C15 1.435(4) .
C1 C5 1.397(4) .
C1 C2 1.415(4) .
C1 C6 1.515(5) .
C2 C3 1.402(5) .
C2 C7 1.514(4) .
C3 C4 1.406(4) .
C3 C8 1.515(5) .
C4 C5 1.406(4) .
C4 C9 1.513(4) .
C5 C10 1.521(4) .
C6 H6A 0.9800 .
C6 H6B 0.9800 .
C6 H6C 0.9800 .
C7 H7A 0.9800 .
C7 H7B 0.9800 .
C7 H7C 0.9800 .
C8 H8A 0.9800 .
C8 H8B 0.9800 .
C8 H8C 0.9800 .
C9 H9A 0.9800 .
C9 H9B 0.9800 .
C9 H9C 0.9800 .
C10 H10A 0.9800 .
C10 H10B 0.9800 .
C10 H10C 0.9800 .
C11 C12 1.506(5) .
C11 H11A 0.9900 .
C11 H11B 0.9900 .
C12 C13 1.509(6) .
C12 H12A 0.9900 .
C12 H12B 0.9900 .
C13 C14 1.446(5) .
C13 H13A 0.9900 .
C13 H13B 0.9900 .
C14 H14A 0.9900 .
C14 H14B 0.9900 .
C15 C16 1.525(6) .
C15 H15A 0.9900 .
C15 H15B 0.9900 .
C16 C17 1.507(6) .
C16 H16A 0.9900 .
C16 H16B 0.9900 .
C17 C18 1.495(6) .
C17 H17A 0.9900 .
C17 H17B 0.9900 .
C18 H18A 0.9900 .
C18 H18B 0.9900 .
B1 Sm1 2.941(4) 3_556
B1 H1 1.0569 .
B1 H2 1.1247 .
B1 H3 1.1541 .
B1 H4 1.1545 .
